data_7008588
loop_
_publ_author_name
'Singh, Anupam'
'Sharp, Paul R.'

_publ_section_title
;
 Palladium-gold oxo complexes.
;
_journal_issue 12
_journal_name_full 'Dalton transactions (Cambridge, England : 2003)'
_journal_page_first 2080
_journal_page_last 2081
_journal_paper_doi 10.1039/b504808g
_journal_year 2005
_chemical_formula_moiety 'C90 H111 Au N8 O3 P Pd4 3+, (B F4 1-)3, (C8 H10)2, C8, C7'
_chemical_formula_sum 'C121 H131 Au B3 F12 N8 O3 P Pd4'
_chemical_formula_weight 2659.30
_chemical_name_systematic
;
?
;
_space_group_IT_number 4
_symmetry_cell_setting monoclinic
_symmetry_space_group_name_Hall 'P 2yb'
_symmetry_space_group_name_H-M 'P 1 21 1'
_atom_sites_solution_hydrogens geom
_atom_sites_solution_primary direct
_atom_sites_solution_secondary difmap
_audit_creation_method SHELXL-97
_cell_angle_alpha 90.00
_cell_angle_beta 109.413(3)
_cell_angle_gamma 90.00
_cell_formula_units_Z 2
_cell_length_a 18.385(3)
_cell_length_b 17.993(3)
_cell_length_c 21.862(4)
_cell_measurement_reflns_used 7474
_cell_measurement_temperature 173(2)
_cell_measurement_theta_max 27.12
_cell_measurement_theta_min 2.22
_cell_volume 6821(2)
_computing_cell_refinement 'SMART (Bruker, 1998)'
_computing_data_collection 'SMART (Bruker, 1998)'
_computing_data_reduction 'SAINT (Bruker, 1998)'
_computing_molecular_graphics
;
L. J. Barbour, X-Seed - Graphical Interface to
SHELX-97 and POV-Ray, 1999
;
_computing_structure_refinement
;
SHELXL-97 (Sheldrick, 1997), L. J. Barbour, X-Seed - Graphical Interface to
SHELX-97 and POV-Ray, 1999
;
_computing_structure_solution 'SHELXS-97 (Sheldrick, 1990)'
_diffrn_ambient_temperature 173(2)
_diffrn_measured_fraction_theta_full 0.979
_diffrn_measured_fraction_theta_max 0.979
_diffrn_measurement_device_type 'Bruker P4'
_diffrn_measurement_method 'phi and omega scans'
_diffrn_radiation_monochromator graphite
_diffrn_radiation_source 'sealed tube'
_diffrn_radiation_type MoK\a
_diffrn_radiation_wavelength 0.71073
_diffrn_reflns_av_R_equivalents 0.0458
_diffrn_reflns_av_sigmaI/netI 0.0887
_diffrn_reflns_limit_h_max 23
_diffrn_reflns_limit_h_min -23
_diffrn_reflns_limit_k_max 19
_diffrn_reflns_limit_k_min -23
_diffrn_reflns_limit_l_max 28
_diffrn_reflns_limit_l_min -26
_diffrn_reflns_number 45296
_diffrn_reflns_theta_full 27.18
_diffrn_reflns_theta_max 27.18
_diffrn_reflns_theta_min 1.50
_exptl_absorpt_coefficient_mu 1.663
_exptl_absorpt_correction_T_max 0.5937
_exptl_absorpt_correction_T_min 0.5216
_exptl_absorpt_correction_type multi-scan
_exptl_absorpt_process_details
;
Data were corrected for decay and absorption using the program SADABS
based on the method of R.H. Blessing (Acta Cryst. A51, 33-38, 1995).
;
_exptl_crystal_colour orange
_exptl_crystal_density_diffrn 1.295
_exptl_crystal_density_method 'not measured'
_exptl_crystal_description PRISM
_exptl_crystal_F_000 2676
_exptl_crystal_size_max 0.45
_exptl_crystal_size_mid 0.40
_exptl_crystal_size_min 0.35
_refine_diff_density_max 9.558
_refine_diff_density_min -1.454
_refine_diff_density_rms 0.172
_refine_ls_abs_structure_details 'Flack H D (1983), Acta Cryst. A39, 876-881'
_refine_ls_abs_structure_Flack 0.047(7)
_refine_ls_extinction_method none
_refine_ls_goodness_of_fit_ref 1.058
_refine_ls_hydrogen_treatment mixed
_refine_ls_matrix_type full
_refine_ls_number_parameters 1303
_refine_ls_number_reflns 25199
_refine_ls_number_restraints 31
_refine_ls_restrained_S_all 1.058
_refine_ls_R_factor_all 0.1072
_refine_ls_R_factor_gt 0.0740
_refine_ls_shift/su_max 0.011
_refine_ls_shift/su_mean 0.000
_refine_ls_structure_factor_coef Fsqd
_refine_ls_weighting_details 'calc w=1/[\s^2^(Fo^2^)+(0.1041P)^2^+24.7524P] where P=(Fo^2^+2Fc^2^)/3'
_refine_ls_weighting_scheme calc
_refine_ls_wR_factor_gt 0.1844
_refine_ls_wR_factor_ref 0.2082
_reflns_number_gt 18629
_reflns_number_total 25199
_reflns_threshold_expression >2sigma(I)
_cod_data_source_file b504808g.txt
_cod_data_source_block '[(L2Pd)4((3-O)3(AuL')](BF4)3_2'
_cod_depositor_comments
;
The following automatic conversions were performed:
'_symmetry_cell_setting' value 'Monoclinic' changed to 'monoclinic'
according to '/home/saulius/struct/CIF-dictionaries/cif_core.dic'
dictionary named 'cif_core.dic' version 2.4.1 from 2010-06-29.

Automatic conversion script
Id: cif_fix_enum 1527 2010-12-29 10:47:43Z saulius 
;
_cod_original_cell_volume 6820.6(19)
_cod_original_sg_symbol_H-M P2(1)
_cod_database_code 7008588

loop_
_symmetry_equiv_pos_as_xyz
'x, y, z'
'-x, y+1/2, -z'

loop_
_atom_site_label
_atom_site_type_symbol
_atom_site_fract_x
_atom_site_fract_y
_atom_site_fract_z
_atom_site_U_iso_or_equiv
_atom_site_adp_type
_atom_site_occupancy
_atom_site_symmetry_multiplicity
_atom_site_calc_flag
_atom_site_refinement_flags
_atom_site_disorder_assembly
_atom_site_disorder_group
Au1 Au 0.53720(3) 0.33972(3) 0.31815(2) 0.04338(13) Uani 1 1 d . . .
Pd1 Pd 0.49585(5) 0.50016(5) 0.27160(4) 0.0340(2) Uani 1 1 d . . .
P1 P 0.6341(2) 0.2652(2) 0.3688(2) 0.0539(9) Uani 1 1 d . . .
O1 O 0.4445(4) 0.4063(5) 0.2811(4) 0.0383(19) Uani 1 1 d . . .
N1 N 0.5500(5) 0.5974(5) 0.2703(4) 0.0272(18) Uani 1 1 d . . .
C1 C 0.5658(7) 0.6276(7) 0.2224(6) 0.037(3) Uani 1 1 d . . .
H1 H 0.5435 0.6060 0.1807 0.045 Uiso 1 1 calc R . .
Pd2 Pd 0.37425(5) 0.33477(5) 0.21846(4) 0.03291(18) Uani 1 1 d . . .
O2 O 0.4831(5) 0.4818(4) 0.1799(4) 0.0360(18) Uani 1 1 d . . .
N2 N 0.5236(6) 0.5291(6) 0.3668(5) 0.036(2) Uani 1 1 d . . .
C2 C 0.6130(8) 0.6892(7) 0.2277(6) 0.041(3) Uani 1 1 d . . .
H2 H 0.6217 0.7085 0.1903 0.049 Uiso 1 1 calc R . .
Pd3 Pd 0.52993(5) 0.38083(5) 0.17332(4) 0.0335(2) Uani 1 1 d . . .
O3 O 0.4210(4) 0.3493(4) 0.1484(3) 0.0326(16) Uani 1 1 d . . .
N3 N 0.3009(6) 0.2560(5) 0.1680(5) 0.037(2) Uani 1 1 d . . .
C3 C 0.6478(8) 0.7232(7) 0.2885(6) 0.042(3) Uani 1 1 d . . .
Pd4 Pd 0.37986(5) 0.45154(5) 0.12000(4) 0.03366(19) Uani 1 1 d . . .
N4 N 0.3086(6) 0.3186(6) 0.2766(5) 0.041(3) Uani 1 1 d . . .
C4 C 0.6275(9) 0.6924(8) 0.3399(7) 0.053(4) Uani 1 1 d . . .
H4 H 0.6459 0.7149 0.3815 0.064 Uiso 1 1 calc R . .
N5 N 0.6409(7) 0.4097(6) 0.1875(6) 0.049(3) Uani 1 1 d . . .
C5 C 0.5816(8) 0.6305(7) 0.3309(6) 0.042(3) Uani 1 1 d . . .
N6 N 0.5726(5) 0.2820(5) 0.1622(5) 0.034(2) Uani 1 1 d . . .
C6 C 0.7026(10) 0.7891(9) 0.2990(7) 0.059(4) Uani 1 1 d . . .
N7 N 0.3283(6) 0.5529(5) 0.0986(5) 0.035(2) Uani 1 1 d . . .
C7 C 0.736(3) 0.797(2) 0.249(2) 0.25(3) Uani 1 1 d . . .
H7A H 0.6957 0.7959 0.2062 0.368 Uiso 1 1 calc R . .
H7B H 0.7727 0.7562 0.2515 0.368 Uiso 1 1 calc R . .
H7C H 0.7640 0.8446 0.2540 0.368 Uiso 1 1 calc R . .
N8 N 0.2837(6) 0.4242(6) 0.0449(5) 0.039(2) Uani 1 1 d . . .
C8 C 0.655(2) 0.8587(12) 0.299(3) 0.23(3) Uani 1 1 d . . .
H8A H 0.6871 0.8952 0.3294 0.344 Uiso 1 1 calc R . .
H8B H 0.6109 0.8454 0.3127 0.344 Uiso 1 1 calc R . .
H8C H 0.6363 0.8799 0.2554 0.344 Uiso 1 1 calc R . .
B1 B 0.4118(10) 0.3610(9) 0.5280(7) 0.061(5) Uani 1 1 d D . .
F1 F 0.4686(7) 0.3863(7) 0.5814(5) 0.091(3) Uani 1 1 d D . .
F2 F 0.3824(9) 0.2955(7) 0.5382(6) 0.112(5) Uani 1 1 d D . .
F3 F 0.3498(7) 0.4101(7) 0.5137(6) 0.108(5) Uani 1 1 d D . .
F4 F 0.4368(5) 0.3572(6) 0.4767(4) 0.073(3) Uani 1 1 d D . .
B2 B 0.6940(12) 0.6555(11) 0.0683(9) 0.085(7) Uani 1 1 d D . .
F5 F 0.6572(9) 0.6966(8) 0.0153(7) 0.128(6) Uani 1 1 d D . .
F6 F 0.7612(13) 0.6842(12) 0.1035(11) 0.216(12) Uani 1 1 d D . .
F7 F 0.7107(8) 0.5872(6) 0.0455(6) 0.101(4) Uani 1 1 d D . .
F8 F 0.6493(9) 0.6401(8) 0.1040(6) 0.117(5) Uani 1 1 d D . .
B3 B 0.9321(12) 0.1675(13) 0.1772(11) 0.136(15) Uani 1 1 d D . .
F9 F 0.8756(10) 0.2125(12) 0.1818(14) 0.213(13) Uani 1 1 d D . .
F10 F 0.9082(7) 0.1250(8) 0.1248(7) 0.111(5) Uani 1 1 d D . .
F11 F 0.9952(7) 0.2095(9) 0.1786(7) 0.128(6) Uani 1 1 d D . .
F12 F 0.9517(19) 0.1238(19) 0.2306(11) 0.32(3) Uani 1 1 d D . .
C9 C 0.761(2) 0.7900(18) 0.3635(12) 0.162(16) Uani 1 1 d . . .
H9A H 0.7919 0.7442 0.3699 0.243 Uiso 1 1 calc R . .
H9B H 0.7363 0.7934 0.3965 0.243 Uiso 1 1 calc R . .
H9C H 0.7952 0.8330 0.3671 0.243 Uiso 1 1 calc R . .
C10 C 0.5042(7) 0.4873(8) 0.4127(6) 0.042(3) Uani 1 1 d . . .
H10 H 0.4749 0.4429 0.4011 0.050 Uiso 1 1 calc R . .
C11 C 0.5293(10) 0.5132(8) 0.4764(8) 0.058(4) Uani 1 1 d . . .
H11 H 0.5160 0.4849 0.5078 0.070 Uiso 1 1 calc R . .
C12 C 0.5722(9) 0.5773(8) 0.4974(7) 0.052(3) Uani 1 1 d . . .
C13 C 0.5879(8) 0.6186(8) 0.4470(6) 0.046(3) Uani 1 1 d . . .
H13 H 0.6154 0.6641 0.4572 0.056 Uiso 1 1 calc R . .
C14 C 0.5636(7) 0.5932(7) 0.3839(6) 0.037(3) Uani 1 1 d . . .
C15 C 0.6017(10) 0.6042(9) 0.5674(7) 0.061(4) Uani 1 1 d . . .
C16 C 0.6019(14) 0.5440(13) 0.6126(8) 0.089(7) Uani 1 1 d . . .
H16A H 0.6362 0.5041 0.6083 0.133 Uiso 1 1 calc R . .
H16B H 0.5495 0.5245 0.6026 0.133 Uiso 1 1 calc R . .
H16C H 0.6202 0.5631 0.6571 0.133 Uiso 1 1 calc R . .
C17 C 0.6756(12) 0.6405(15) 0.5835(8) 0.092(7) Uani 1 1 d . . .
H17A H 0.7156 0.6033 0.5864 0.139 Uiso 1 1 calc R . .
H17B H 0.6871 0.6659 0.6253 0.139 Uiso 1 1 calc R . .
H17C H 0.6743 0.6768 0.5497 0.139 Uiso 1 1 calc R . .
C18 C 0.5396(13) 0.6615(12) 0.5727(9) 0.083(6) Uani 1 1 d . . .
H18A H 0.5544 0.6803 0.6172 0.124 Uiso 1 1 calc R . .
H18B H 0.4893 0.6369 0.5614 0.124 Uiso 1 1 calc R . .
H18C H 0.5365 0.7030 0.5429 0.124 Uiso 1 1 calc R . .
C19 C 0.3069(8) 0.2195(8) 0.1165(7) 0.047(3) Uani 1 1 d . . .
H19 H 0.3517 0.2267 0.1047 0.056 Uiso 1 1 calc R . .
C20 C 0.2490(8) 0.1707(7) 0.0793(6) 0.044(3) Uani 1 1 d . . .
H20 H 0.2539 0.1474 0.0419 0.052 Uiso 1 1 calc R . .
C21 C 0.1859(8) 0.1573(8) 0.0975(6) 0.045(3) Uani 1 1 d . . .
C22 C 0.1822(8) 0.1929(8) 0.1548(7) 0.046(3) Uani 1 1 d . . .
H22 H 0.1398 0.1840 0.1694 0.055 Uiso 1 1 calc R . .
C23 C 0.2417(7) 0.2409(8) 0.1893(6) 0.041(3) Uani 1 1 d . . .
C24 C 0.1196(9) 0.1082(9) 0.0556(7) 0.058(4) Uani 1 1 d . . .
C25 C 0.0501(9) 0.1077(11) 0.0768(8) 0.066(4) Uani 1 1 d . . .
H25A H 0.0080 0.0811 0.0447 0.100 Uiso 1 1 calc R . .
H25B H 0.0341 0.1589 0.0807 0.100 Uiso 1 1 calc R . .
H25C H 0.0628 0.0827 0.1189 0.100 Uiso 1 1 calc R . .
C26 C 0.1479(12) 0.0301(10) 0.0532(11) 0.082(5) Uani 1 1 d . . .
H26A H 0.1758 0.0130 0.0974 0.122 Uiso 1 1 calc R . .
H26B H 0.1825 0.0292 0.0275 0.122 Uiso 1 1 calc R . .
H26C H 0.1038 -0.0027 0.0333 0.122 Uiso 1 1 calc R . .
C27 C 0.0970(11) 0.1355(12) -0.0139(8) 0.076(5) Uani 1 1 d . . .
H27A H 0.1283 0.1102 -0.0361 0.114 Uiso 1 1 calc R . .
H27B H 0.1056 0.1893 -0.0141 0.114 Uiso 1 1 calc R . .
H27C H 0.0423 0.1248 -0.0364 0.114 Uiso 1 1 calc R . .
C28 C 0.3174(7) 0.3506(9) 0.3328(6) 0.049(3) Uani 1 1 d . . .
H28 H 0.3623 0.3799 0.3517 0.059 Uiso 1 1 calc R . .
C29 C 0.2664(8) 0.3445(13) 0.3659(6) 0.064(4) Uani 1 1 d . . .
H29 H 0.2776 0.3667 0.4075 0.077 Uiso 1 1 calc R . .
C30 C 0.1988(9) 0.3061(10) 0.3390(7) 0.058(4) Uani 1 1 d . . .
C31 C 0.1877(8) 0.2713(9) 0.2788(6) 0.049(3) Uani 1 1 d . . .
H31 H 0.1420 0.2437 0.2580 0.059 Uiso 1 1 calc R . .
C32 C 0.2458(7) 0.2782(8) 0.2499(6) 0.041(3) Uani 1 1 d . . .
C33 C 0.1389(9) 0.3002(14) 0.3724(8) 0.079(6) Uani 1 1 d . . .
C34 C 0.099(2) 0.381(2) 0.361(2) 0.183(18) Uani 1 1 d . . .
H34A H 0.0908 0.3968 0.3163 0.275 Uiso 1 1 calc R . .
H34B H 0.1326 0.4163 0.3913 0.275 Uiso 1 1 calc R . .
H34C H 0.0493 0.3780 0.3683 0.275 Uiso 1 1 calc R . .
C35 C 0.1740(12) 0.2925(17) 0.4429(9) 0.102(8) Uani 1 1 d . . .
H35A H 0.1335 0.2923 0.4628 0.152 Uiso 1 1 calc R . .
H35B H 0.2091 0.3342 0.4600 0.152 Uiso 1 1 calc R . .
H35C H 0.2029 0.2457 0.4529 0.152 Uiso 1 1 calc R . .
C36 C 0.0817(17) 0.244(2) 0.3448(13) 0.158(16) Uani 1 1 d . . .
H36A H 0.1001 0.1962 0.3652 0.237 Uiso 1 1 calc R . .
H36B H 0.0722 0.2408 0.2981 0.237 Uiso 1 1 calc R . .
H36C H 0.0337 0.2576 0.3524 0.237 Uiso 1 1 calc R . .
C37 C 0.6701(7) 0.4777(8) 0.1953(6) 0.044(3) Uani 1 1 d . . .
H37 H 0.6392 0.5169 0.2023 0.053 Uiso 1 1 calc R . .
C38 C 0.7428(8) 0.4949(9) 0.1936(8) 0.057(4) Uani 1 1 d . . .
H38 H 0.7608 0.5448 0.1986 0.068 Uiso 1 1 calc R . .
C39 C 0.7896(8) 0.4371(8) 0.1846(7) 0.049(3) Uani 1 1 d . . .
C40 C 0.7607(8) 0.3647(7) 0.1787(6) 0.046(3) Uani 1 1 d . . .
H40 H 0.7919 0.3243 0.1745 0.055 Uiso 1 1 calc R . .
C41 C 0.6850(7) 0.3515(7) 0.1790(6) 0.042(3) Uani 1 1 d . . .
C42 C 0.8671(10) 0.4560(11) 0.1768(9) 0.068(5) Uani 1 1 d . . .
C43 C 0.8558(14) 0.450(2) 0.1063(14) 0.167(18) Uani 1 1 d . . .
H43A H 0.9061 0.4456 0.1003 0.251 Uiso 1 1 calc R . .
H43B H 0.8298 0.4951 0.0841 0.251 Uiso 1 1 calc R . .
H43C H 0.8243 0.4066 0.0881 0.251 Uiso 1 1 calc R . .
C44 C 0.8866(18) 0.536(2) 0.189(3) 0.24(3) Uani 1 1 d . . .
H44A H 0.9188 0.5426 0.2349 0.358 Uiso 1 1 calc R . .
H44B H 0.8390 0.5649 0.1807 0.358 Uiso 1 1 calc R . .
H44C H 0.9147 0.5532 0.1611 0.358 Uiso 1 1 calc R . .
C45 C 0.9222(11) 0.406(2) 0.2089(17) 0.20(2) Uani 1 1 d . . .
H45A H 0.9349 0.4129 0.2558 0.299 Uiso 1 1 calc R . .
H45B H 0.9686 0.4138 0.1971 0.299 Uiso 1 1 calc R . .
H45C H 0.9029 0.3554 0.1971 0.299 Uiso 1 1 calc R . .
C46 C 0.5313(7) 0.2190(7) 0.1481(7) 0.043(3) Uani 1 1 d . . .
H46 H 0.4772 0.2215 0.1395 0.051 Uiso 1 1 calc R . .
C47 C 0.5646(8) 0.1502(8) 0.1456(7) 0.051(3) Uani 1 1 d . . .
H47 H 0.5335 0.1067 0.1359 0.061 Uiso 1 1 calc R . .
C48 C 0.6429(8) 0.1451(8) 0.1572(7) 0.048(3) Uani 1 1 d . . .
C49 C 0.6853(8) 0.2108(8) 0.1676(7) 0.046(3) Uani 1 1 d . . .
H49 H 0.7385 0.2097 0.1723 0.055 Uiso 1 1 calc R . .
C50 C 0.6497(7) 0.2776(7) 0.1711(5) 0.034(3) Uani 1 1 d . . .
C51 C 0.6835(10) 0.0691(9) 0.1571(10) 0.067(5) Uani 1 1 d . . .
C52 C 0.6269(12) 0.0059(9) 0.1530(11) 0.082(6) Uani 1 1 d . . .
H52A H 0.5776 0.0171 0.1193 0.123 Uiso 1 1 calc R . .
H52B H 0.6189 0.0003 0.1948 0.123 Uiso 1 1 calc R . .
H52C H 0.6479 -0.0404 0.1421 0.123 Uiso 1 1 calc R . .
C53 C 0.7167(13) 0.0692(11) 0.1064(10) 0.086(6) Uani 1 1 d . . .
H53A H 0.7368 0.0196 0.1026 0.129 Uiso 1 1 calc R . .
H53B H 0.7588 0.1054 0.1165 0.129 Uiso 1 1 calc R . .
H53C H 0.6771 0.0826 0.0652 0.129 Uiso 1 1 calc R . .
C54 C 0.7459(11) 0.0618(10) 0.2205(10) 0.077(5) Uani 1 1 d . . .
H54A H 0.7701 0.0128 0.2234 0.115 Uiso 1 1 calc R . .
H54B H 0.7243 0.0672 0.2556 0.115 Uiso 1 1 calc R . .
H54C H 0.7847 0.1006 0.2245 0.115 Uiso 1 1 calc R . .
C55 C 0.3536(8) 0.6152(8) 0.1312(7) 0.050(3) Uani 1 1 d . . .
H55 H 0.4042 0.6158 0.1620 0.060 Uiso 1 1 calc R . .
C56 C 0.3105(9) 0.6783(9) 0.1227(9) 0.062(4) Uani 1 1 d . . .
H56 H 0.3307 0.7213 0.1477 0.075 Uiso 1 1 calc R . .
C57 C 0.2366(10) 0.6794(9) 0.0770(10) 0.071(5) Uani 1 1 d . . .
C58 C 0.2104(8) 0.6150(9) 0.0430(8) 0.059(4) Uani 1 1 d . . .
H58 H 0.1603 0.6131 0.0115 0.070 Uiso 1 1 calc R . .
C59 C 0.2577(7) 0.5525(7) 0.0552(6) 0.038(3) Uani 1 1 d . . .
C60 C 0.1868(12) 0.7509(11) 0.0654(15) 0.104(8) Uani 1 1 d . . .
C61 C 0.1100(14) 0.7397(16) 0.032(2) 0.19(2) Uani 1 1 d . . .
H61A H 0.0912 0.6977 0.0510 0.292 Uiso 1 1 calc R . .
H61B H 0.1032 0.7289 -0.0136 0.292 Uiso 1 1 calc R . .
H61C H 0.0809 0.7845 0.0345 0.292 Uiso 1 1 calc R . .
C62 C 0.223(2) 0.8104(16) 0.041(3) 0.21(2) Uani 1 1 d . . .
H62A H 0.2459 0.7899 0.0096 0.308 Uiso 1 1 calc R . .
H62B H 0.2640 0.8333 0.0770 0.308 Uiso 1 1 calc R . .
H62C H 0.1847 0.8480 0.0194 0.308 Uiso 1 1 calc R . .
C63 C 0.1889(19) 0.777(2) 0.140(2) 0.19(2) Uani 1 1 d . . .
H63A H 0.1726 0.8287 0.1392 0.286 Uiso 1 1 calc R . .
H63B H 0.2415 0.7714 0.1707 0.286 Uiso 1 1 calc R . .
H63C H 0.1539 0.7451 0.1540 0.286 Uiso 1 1 calc R . .
C64 C 0.2731(8) 0.3591(6) 0.0157(6) 0.042(3) Uani 1 1 d . . .
H64 H 0.3098 0.3207 0.0321 0.051 Uiso 1 1 calc R . .
C65 C 0.2116(8) 0.3464(9) -0.0367(6) 0.051(3) Uani 1 1 d . . .
H65 H 0.2064 0.2990 -0.0567 0.061 Uiso 1 1 calc R . .
C66 C 0.1545(8) 0.3996(8) -0.0635(6) 0.046(3) Uani 1 1 d . . .
C67 C 0.1707(6) 0.4689(7) -0.0317(6) 0.039(3) Uani 1 1 d . . .
H67 H 0.1382 0.5103 -0.0488 0.047 Uiso 1 1 calc R . .
C68 C 0.2305(7) 0.4766(8) 0.0214(5) 0.043(3) Uani 1 1 d . . .
C69 C 0.0858(8) 0.3858(9) -0.1231(8) 0.056(3) Uani 1 1 d . . .
C70 C 0.0695(19) 0.3085(15) -0.1416(15) 0.148(14) Uani 1 1 d . . .
H70A H 0.1125 0.2774 -0.1157 0.223 Uiso 1 1 calc R . .
H70B H 0.0629 0.3025 -0.1877 0.223 Uiso 1 1 calc R . .
H70C H 0.0221 0.2932 -0.1339 0.223 Uiso 1 1 calc R . .
C71 C 0.106(2) 0.413(2) -0.1815(11) 0.19(2) Uani 1 1 d . . .
H71A H 0.1618 0.4101 -0.1720 0.280 Uiso 1 1 calc R . .
H71B H 0.0890 0.4648 -0.1909 0.280 Uiso 1 1 calc R . .
H71C H 0.0797 0.3820 -0.2192 0.280 Uiso 1 1 calc R . .
C72 C 0.0119(13) 0.419(3) -0.1188(17) 0.19(2) Uani 1 1 d . . .
H72A H -0.0315 0.4053 -0.1572 0.282 Uiso 1 1 calc R . .
H72B H 0.0166 0.4737 -0.1167 0.282 Uiso 1 1 calc R . .
H72C H 0.0029 0.4011 -0.0797 0.282 Uiso 1 1 calc R . .
C73 C 0.6051(11) 0.1668(10) 0.3514(8) 0.065(4) Uani 1 1 d . . .
C74 C 0.6503(16) 0.1117(11) 0.3939(12) 0.098(8) Uani 1 1 d . . .
H74 H 0.6939 0.1241 0.4303 0.118 Uiso 1 1 calc R . .
C75 C 0.6268(19) 0.0392(15) 0.3790(15) 0.099(9) Uani 1 1 d . . .
H75 H 0.6538 0.0006 0.4070 0.119 Uiso 1 1 calc R . .
C76 C 0.575(3) 0.0239(13) 0.333(2) 0.135(16) Uani 1 1 d . . .
H76 H 0.5636 -0.0275 0.3260 0.162 Uiso 1 1 calc R . .
C77 C 0.523(2) 0.0759(13) 0.2831(15) 0.137(13) Uani 1 1 d . . .
H77 H 0.4811 0.0605 0.2467 0.164 Uiso 1 1 calc R . .
C78 C 0.5466(12) 0.1517(9) 0.2980(9) 0.069(5) Uani 1 1 d . . .
H78 H 0.5205 0.1907 0.2699 0.083 Uiso 1 1 calc R . .
C79 C 0.7254(9) 0.2795(12) 0.3506(8) 0.068(5) Uani 1 1 d . . .
C80 C 0.7541(12) 0.3496(15) 0.3549(10) 0.093(7) Uani 1 1 d . . .
H80 H 0.7261 0.3884 0.3664 0.111 Uiso 1 1 calc R . .
C81 C 0.8174(12) 0.3668(16) 0.3440(13) 0.109(8) Uani 1 1 d . . .
H81 H 0.8331 0.4170 0.3434 0.131 Uiso 1 1 calc R . .
C82 C 0.8627(14) 0.306(2) 0.3330(13) 0.117(11) Uani 1 1 d . . .
H82 H 0.9123 0.3142 0.3298 0.140 Uiso 1 1 calc R . .
C83 C 0.8339(13) 0.2381(19) 0.3276(11) 0.107(9) Uani 1 1 d . . .
H83 H 0.8607 0.1986 0.3156 0.128 Uiso 1 1 calc R . .
C84 C 0.7663(11) 0.2231(11) 0.3389(9) 0.072(5) Uani 1 1 d . . .
H84 H 0.7488 0.1733 0.3383 0.086 Uiso 1 1 calc R . .
C85 C 0.6653(12) 0.2753(10) 0.4564(9) 0.072(5) Uani 1 1 d . . .
C86 C 0.6091(9) 0.3015(10) 0.4811(8) 0.060(4) Uani 1 1 d . . .
H86 H 0.5581 0.3112 0.4531 0.072 Uiso 1 1 calc R . .
C87 C 0.6299(12) 0.3133(16) 0.5488(9) 0.099(9) Uani 1 1 d . . .
H87 H 0.5926 0.3314 0.5665 0.119 Uiso 1 1 calc R . .
C88 C 0.7004(18) 0.2996(17) 0.5875(10) 0.119(10) Uani 1 1 d . . .
H88 H 0.7123 0.3084 0.6326 0.143 Uiso 1 1 calc R . .
C89 C 0.7605(18) 0.2718(19) 0.5649(14) 0.127(10) Uani 1 1 d . . .
H89 H 0.8104 0.2602 0.5940 0.152 Uiso 1 1 calc R . .
C90 C 0.7404(10) 0.2625(13) 0.4949(9) 0.077(5) Uani 1 1 d . . .
H90 H 0.7782 0.2479 0.4764 0.093 Uiso 1 1 calc R . .
C91 C 0.5841(14) 0.3366(19) 0.7565(10) 0.097(6) Uani 1 1 d . . .
C92 C 0.626(2) 0.391(2) 0.7466(16) 0.145(13) Uani 1 1 d . . .
H92 H 0.6444 0.3902 0.7107 0.174 Uiso 1 1 calc R . .
C93 C 0.6430(18) 0.448(2) 0.7906(16) 0.142(13) Uani 1 1 d . . .
H93 H 0.6795 0.4850 0.7894 0.171 Uiso 1 1 calc R . .
C98 C 0.627(3) 0.507(3) 0.889(2) 0.22(2) Uani 1 1 d . . .
H94A H 0.5928 0.5505 0.8763 0.328 Uiso 1 1 calc R . .
H94B H 0.6804 0.5230 0.8956 0.328 Uiso 1 1 calc R . .
H94C H 0.6241 0.4867 0.9296 0.328 Uiso 1 1 calc R . .
C94 C 0.6046(15) 0.4523(17) 0.8395(12) 0.103(7) Uiso 1 1 d . . .
C95 C 0.5589(12) 0.3911(19) 0.8434(15) 0.117(11) Uani 1 1 d . . .
H95 H 0.5367 0.3900 0.8769 0.140 Uiso 1 1 calc R . .
C96 C 0.5458(16) 0.335(2) 0.8020(15) 0.124(10) Uani 1 1 d . . .
H96 H 0.5119 0.2957 0.8032 0.148 Uiso 1 1 calc R . .
C97 C 0.577(3) 0.270(2) 0.710(2) 0.19(2) Uani 1 1 d . . .
H97A H 0.5774 0.2877 0.6676 0.281 Uiso 1 1 calc R . .
H97B H 0.5290 0.2429 0.7043 0.281 Uiso 1 1 calc R . .
H97C H 0.6209 0.2359 0.7282 0.281 Uiso 1 1 calc R . .
C99 C 0.5256(16) 0.4444(16) 0.0180(11) 0.096(7) Uani 1 1 d . . .
C100 C 0.4633(13) 0.3980(15) -0.0050(8) 0.085(6) Uani 1 1 d . . .
H99 H 0.4135 0.4168 -0.0095 0.102 Uiso 1 1 calc R . .
C101 C 0.4705(15) 0.3224(14) -0.0225(11) 0.096(7) Uani 1 1 d . . .
H100 H 0.4276 0.2907 -0.0413 0.115 Uiso 1 1 calc R . .
C102 C 0.547(2) 0.3000(17) -0.0090(12) 0.108(8) Uani 1 1 d . . .
C103 C 0.6098(19) 0.348(3) 0.0160(12) 0.143(14) Uani 1 1 d . . .
H102 H 0.6612 0.3312 0.0247 0.171 Uiso 1 1 calc R . .
C104 C 0.5955(16) 0.420(2) 0.0274(10) 0.096(8) Uani 1 1 d . . .
H103 H 0.6376 0.4534 0.0427 0.116 Uiso 1 1 calc R . .
C105 C 0.511(3) 0.522(2) 0.0333(14) 0.19(2) Uani 1 1 d . . .
H10A H 0.5131 0.5248 0.0785 0.284 Uiso 1 1 calc R . .
H10B H 0.4601 0.5373 0.0047 0.284 Uiso 1 1 calc R . .
H10C H 0.5506 0.5543 0.0267 0.284 Uiso 1 1 calc R . .
C106 C 0.564(3) 0.217(2) -0.020(2) 0.22(3) Uani 1 1 d . . .
H10D H 0.5738 0.1890 0.0210 0.326 Uiso 1 1 calc R . .
H10E H 0.6098 0.2136 -0.0332 0.326 Uiso 1 1 calc R . .
H10F H 0.5198 0.1948 -0.0532 0.326 Uiso 1 1 calc R . .
C202 C 0.7581(16) 0.0709(17) 0.5877(13) 0.114(8) Uiso 1 1 d . . .
C203 C 0.6346(19) 0.119(2) 0.6292(16) 0.136(10) Uiso 1 1 d . . .
C200 C 0.887(3) 0.456(3) 0.690(3) 0.22(2) Uiso 1 1 d . . .
C201 C 0.845(3) 0.519(3) 0.733(3) 0.23(2) Uiso 1 1 d . . .
C205 C 0.759(3) 0.486(4) 0.477(3) 0.24(2) Uiso 1 1 d . . .
C206 C 0.875(5) 0.615(5) 0.413(3) 0.30(3) Uiso 1 1 d . . .
C207 C 0.775(4) 0.545(4) 0.396(3) 0.26(3) Uiso 1 1 d . . .
C132 C 0.1188(10) 0.4506(11) 0.1309(8) 0.147(11) Uiso 1 1 d G . .
C133 C 0.0769(10) 0.5138(14) 0.1362(11) 0.159(13) Uiso 1 1 d G . .
C134 C 0.1116(15) 0.5710(12) 0.1792(13) 0.205(18) Uiso 1 1 d G . .
C135 C 0.1893(15) 0.5668(13) 0.2179(11) 0.29(3) Uiso 1 1 d G . .
C136 C 0.2311(10) 0.5036(14) 0.2126(10) 0.161(13) Uiso 1 1 d G . .
C137 C 0.1964(10) 0.4464(12) 0.1697(10) 0.133(10) Uiso 1 1 d G . .
C138 C 0.0821(15) 0.3883(15) 0.0848(12) 0.178(14) Uiso 1 1 d G . .
C139 C 0.228(2) 0.6281(17) 0.2645(16) 0.267 Uiso 1 1 d G . .

loop_
_atom_site_aniso_label
_atom_site_aniso_U_11
_atom_site_aniso_U_22
_atom_site_aniso_U_33
_atom_site_aniso_U_23
_atom_site_aniso_U_13
_atom_site_aniso_U_12
Au1 0.0554(3) 0.0327(2) 0.0479(3) 0.0055(2) 0.0249(2) 0.0049(2)
Pd1 0.0457(5) 0.0241(4) 0.0383(4) 0.0030(4) 0.0221(4) 0.0051(4)
P1 0.065(2) 0.048(2) 0.060(2) 0.0134(17) 0.0356(19) 0.0168(18)
O1 0.022(4) 0.035(5) 0.056(5) 0.006(4) 0.010(3) 0.006(3)
N1 0.022(4) 0.027(5) 0.030(4) 0.000(4) 0.004(4) 0.000(3)
C1 0.049(7) 0.027(6) 0.038(6) 0.001(5) 0.017(5) 0.011(5)
Pd2 0.0399(4) 0.0278(4) 0.0373(4) 0.0032(4) 0.0212(3) 0.0054(4)
O2 0.048(5) 0.025(4) 0.043(4) -0.003(3) 0.026(4) -0.003(3)
N2 0.039(5) 0.036(5) 0.037(5) 0.009(4) 0.020(4) 0.009(4)
C2 0.057(8) 0.035(7) 0.042(6) 0.008(5) 0.032(6) 0.008(6)
Pd3 0.0402(5) 0.0286(4) 0.0382(4) 0.0031(4) 0.0218(4) 0.0048(4)
O3 0.044(4) 0.024(4) 0.033(3) 0.001(3) 0.017(3) 0.000(3)
N3 0.048(6) 0.029(5) 0.042(5) 0.002(4) 0.025(5) -0.001(4)
C3 0.059(8) 0.031(6) 0.051(7) 0.003(5) 0.036(6) 0.000(6)
Pd4 0.0392(5) 0.0285(4) 0.0371(4) 0.0034(4) 0.0177(4) 0.0053(4)
N4 0.044(6) 0.051(7) 0.033(5) -0.004(4) 0.017(4) 0.003(5)
C4 0.079(10) 0.047(8) 0.052(8) 0.000(6) 0.046(8) 0.003(7)
N5 0.073(8) 0.037(6) 0.053(6) -0.002(5) 0.043(6) -0.001(5)
C5 0.049(7) 0.035(7) 0.045(7) 0.002(5) 0.020(6) 0.003(6)
N6 0.035(5) 0.030(5) 0.044(5) 0.002(4) 0.023(4) -0.005(4)
C6 0.091(11) 0.042(8) 0.061(9) 0.001(7) 0.049(9) -0.016(8)
N7 0.038(5) 0.028(5) 0.040(5) 0.002(4) 0.015(4) 0.001(4)
C7 0.40(6) 0.19(4) 0.29(5) -0.14(3) 0.31(5) -0.20(4)
N8 0.044(6) 0.030(5) 0.050(6) 0.008(4) 0.026(5) 0.013(4)
C8 0.16(3) 0.025(12) 0.49(8) 0.01(2) 0.09(4) -0.030(14)
B1 0.086(13) 0.057(12) 0.039(8) -0.001(7) 0.019(9) 0.005(9)
F1 0.113(8) 0.089(8) 0.062(6) -0.006(6) 0.019(6) 0.020(7)
F2 0.183(14) 0.079(8) 0.104(9) -0.001(7) 0.086(10) -0.023(9)
F3 0.129(10) 0.087(9) 0.086(8) -0.034(7) 0.008(7) 0.041(7)
F4 0.089(6) 0.083(8) 0.052(4) 0.002(5) 0.029(4) -0.014(5)
B2 0.12(2) 0.071(16) 0.083(15) 0.013(13) 0.059(15) -0.012(14)
F5 0.175(13) 0.115(11) 0.149(12) 0.061(9) 0.127(11) 0.067(10)
F6 0.32(3) 0.127(17) 0.19(2) 0.005(15) 0.06(2) -0.08(2)
F7 0.145(11) 0.079(8) 0.117(9) 0.016(7) 0.094(9) 0.020(7)
F8 0.183(13) 0.105(10) 0.117(9) 0.017(8) 0.122(10) 0.008(9)
B3 0.12(2) 0.17(4) 0.15(3) -0.10(3) 0.09(2) -0.04(2)
F9 0.132(13) 0.18(2) 0.39(3) -0.16(2) 0.170(19) -0.043(13)
F10 0.087(8) 0.117(10) 0.150(11) -0.066(9) 0.067(8) -0.034(7)
F11 0.096(9) 0.155(14) 0.160(12) -0.097(11) 0.078(9) -0.047(9)
F12 0.31(4) 0.44(7) 0.15(2) 0.03(3) -0.01(2) -0.14(4)
C9 0.21(3) 0.16(3) 0.093(17) 0.012(16) 0.013(18) -0.15(3)
C10 0.034(6) 0.059(9) 0.034(6) -0.008(6) 0.013(5) 0.002(6)
C11 0.093(11) 0.037(8) 0.070(9) 0.009(7) 0.060(9) -0.010(7)
C12 0.061(9) 0.046(8) 0.060(8) 0.013(7) 0.036(7) 0.005(7)
C13 0.059(8) 0.049(8) 0.043(7) -0.001(6) 0.033(6) -0.010(6)
C14 0.035(6) 0.037(7) 0.050(7) 0.002(5) 0.028(5) -0.007(5)
C15 0.085(11) 0.057(10) 0.046(8) -0.004(7) 0.029(8) -0.020(8)
C16 0.120(17) 0.106(17) 0.038(8) 0.008(9) 0.023(9) -0.039(13)
C17 0.082(13) 0.14(2) 0.042(8) 0.002(10) 0.003(8) -0.030(13)
C18 0.120(16) 0.078(13) 0.065(10) -0.017(9) 0.050(11) -0.011(11)
C19 0.050(7) 0.042(7) 0.067(8) -0.002(6) 0.044(7) 0.004(6)
C20 0.051(7) 0.040(7) 0.049(7) -0.014(6) 0.029(6) -0.004(6)
C21 0.045(7) 0.043(7) 0.050(7) -0.001(6) 0.022(6) -0.006(6)
C22 0.051(8) 0.045(8) 0.052(7) 0.005(6) 0.030(6) 0.001(6)
C23 0.036(6) 0.047(8) 0.038(6) 0.008(5) 0.007(5) -0.001(5)
C24 0.062(9) 0.059(10) 0.061(9) -0.013(7) 0.030(7) 0.001(7)
C25 0.054(9) 0.079(12) 0.071(10) -0.026(9) 0.026(8) -0.021(8)
C26 0.092(13) 0.049(10) 0.113(15) -0.021(10) 0.047(12) -0.017(9)
C27 0.073(11) 0.096(15) 0.064(10) -0.024(10) 0.029(9) -0.024(10)
C28 0.047(7) 0.057(10) 0.050(7) -0.013(7) 0.025(6) -0.012(6)
C29 0.048(8) 0.110(14) 0.038(6) -0.016(9) 0.019(6) 0.010(10)
C30 0.054(8) 0.090(12) 0.042(7) 0.006(7) 0.032(7) 0.020(8)
C31 0.041(7) 0.069(10) 0.042(7) -0.002(6) 0.022(6) 0.001(6)
C32 0.048(7) 0.047(7) 0.034(6) 0.002(5) 0.022(5) 0.001(6)
C33 0.052(9) 0.15(2) 0.047(8) -0.014(10) 0.032(7) 0.007(10)
C34 0.16(3) 0.22(4) 0.24(4) 0.05(3) 0.15(3) 0.09(3)
C35 0.083(13) 0.18(2) 0.063(10) 0.011(13) 0.049(10) 0.003(14)
C36 0.13(2) 0.28(4) 0.115(18) -0.10(2) 0.098(18) -0.10(3)
C37 0.032(6) 0.042(8) 0.048(7) 0.002(6) -0.001(5) -0.001(5)
C38 0.040(7) 0.040(8) 0.083(10) -0.004(7) 0.010(7) -0.012(6)
C39 0.043(7) 0.050(8) 0.056(8) -0.002(6) 0.019(6) -0.010(6)
C40 0.047(7) 0.042(7) 0.058(7) -0.004(6) 0.029(6) 0.000(5)
C41 0.042(6) 0.039(8) 0.049(6) 0.009(5) 0.021(5) 0.010(5)
C42 0.058(10) 0.071(11) 0.089(12) -0.004(10) 0.042(9) -0.012(9)
C43 0.081(15) 0.30(5) 0.15(2) 0.12(3) 0.077(16) 0.04(2)
C44 0.11(2) 0.19(4) 0.49(8) -0.17(5) 0.20(4) -0.10(3)
C45 0.031(10) 0.32(5) 0.24(4) 0.19(4) 0.034(14) 0.012(17)
C46 0.027(6) 0.033(6) 0.073(9) 0.000(6) 0.024(6) -0.004(5)
C47 0.054(8) 0.040(8) 0.066(9) 0.005(6) 0.032(7) 0.006(6)
C48 0.060(8) 0.041(7) 0.052(7) 0.004(6) 0.032(7) 0.016(6)
C49 0.051(8) 0.044(8) 0.049(7) -0.002(6) 0.025(6) 0.010(6)
C50 0.036(6) 0.039(7) 0.032(6) -0.002(5) 0.019(5) 0.006(5)
C51 0.061(10) 0.046(9) 0.104(13) -0.009(9) 0.039(10) 0.014(7)
C52 0.129(16) 0.026(7) 0.123(15) 0.005(9) 0.084(14) 0.020(9)
C53 0.118(16) 0.068(12) 0.101(14) 0.014(10) 0.075(13) 0.046(11)
C54 0.078(12) 0.046(10) 0.104(14) -0.003(9) 0.027(11) 0.015(8)
C55 0.035(7) 0.046(8) 0.061(8) 0.001(7) 0.005(6) 0.007(6)
C56 0.057(9) 0.037(8) 0.092(12) 0.000(8) 0.022(9) 0.004(7)
C57 0.060(10) 0.034(8) 0.123(15) -0.009(9) 0.037(10) 0.003(7)
C58 0.037(7) 0.047(8) 0.075(10) 0.005(7) -0.004(7) 0.003(6)
C59 0.042(7) 0.035(7) 0.040(6) -0.003(5) 0.020(6) -0.002(5)
C60 0.069(12) 0.042(10) 0.19(2) -0.007(13) 0.026(14) 0.009(9)
C61 0.068(15) 0.09(2) 0.34(5) -0.10(3) -0.05(2) 0.035(13)
C62 0.18(3) 0.061(17) 0.41(7) 0.09(3) 0.13(4) 0.056(18)
C63 0.13(2) 0.14(3) 0.28(5) -0.09(3) 0.05(3) 0.07(2)
C64 0.049(7) 0.026(6) 0.055(7) 0.001(5) 0.022(6) 0.000(5)
C65 0.056(8) 0.038(8) 0.058(7) -0.002(7) 0.019(6) -0.001(7)
C66 0.052(8) 0.042(7) 0.051(7) 0.007(6) 0.027(6) -0.002(6)
C67 0.028(6) 0.040(7) 0.049(7) 0.018(5) 0.011(5) 0.006(5)
C68 0.032(6) 0.069(9) 0.034(6) 0.019(6) 0.020(5) 0.041(6)
C69 0.048(8) 0.045(8) 0.071(9) 0.010(7) 0.015(7) -0.002(7)
C70 0.16(3) 0.083(19) 0.13(2) -0.009(15) -0.05(2) -0.005(16)
C71 0.19(3) 0.27(5) 0.054(12) 0.023(18) -0.025(15) -0.14(3)
C72 0.061(14) 0.30(5) 0.17(3) -0.14(3) -0.004(15) 0.00(2)
C73 0.095(13) 0.057(10) 0.050(9) 0.026(8) 0.032(9) 0.013(9)
C74 0.15(2) 0.055(12) 0.128(17) 0.041(12) 0.092(16) 0.038(12)
C75 0.16(3) 0.048(14) 0.114(19) 0.022(13) 0.074(19) 0.036(15)
C76 0.25(4) 0.033(11) 0.21(4) 0.022(18) 0.20(4) 0.024(19)
C77 0.27(4) 0.054(13) 0.16(2) -0.024(14) 0.17(3) -0.039(18)
C78 0.117(15) 0.036(8) 0.075(11) -0.007(8) 0.059(12) 0.003(9)
C79 0.055(9) 0.092(14) 0.072(10) 0.028(10) 0.042(8) 0.018(9)
C80 0.093(13) 0.106(19) 0.095(13) 0.039(13) 0.053(11) -0.001(13)
C81 0.073(13) 0.12(2) 0.15(2) 0.030(16) 0.051(14) -0.015(13)
C82 0.075(14) 0.17(3) 0.116(18) 0.047(19) 0.054(13) 0.000(17)
C83 0.083(15) 0.16(3) 0.094(15) 0.018(16) 0.056(13) 0.041(17)
C84 0.081(12) 0.066(11) 0.074(11) 0.011(9) 0.035(9) 0.017(9)
C85 0.096(13) 0.063(11) 0.070(10) 0.015(8) 0.046(10) 0.022(9)
C86 0.045(8) 0.076(11) 0.062(9) 0.017(8) 0.021(7) 0.012(7)
C87 0.075(12) 0.17(3) 0.053(10) 0.007(12) 0.021(9) 0.022(14)
C88 0.17(3) 0.15(2) 0.047(10) -0.033(12) 0.040(14) 0.004(19)
C89 0.12(2) 0.14(3) 0.106(19) 0.017(18) 0.026(16) 0.038(19)
C90 0.051(9) 0.106(16) 0.082(12) -0.004(11) 0.031(9) 0.016(10)
C91 0.109(16) 0.103(17) 0.082(12) 0.012(16) 0.035(12) 0.024(17)
C92 0.20(4) 0.12(3) 0.12(2) -0.02(2) 0.06(2) -0.06(3)
C93 0.15(2) 0.16(3) 0.15(3) 0.09(3) 0.09(2) 0.01(2)
C98 0.32(6) 0.16(4) 0.21(4) -0.02(3) 0.13(4) -0.12(4)
C95 0.065(13) 0.13(2) 0.14(2) 0.07(2) 0.017(13) -0.022(15)
C96 0.12(2) 0.10(2) 0.13(2) 0.06(2) 0.022(18) 0.01(2)
C97 0.26(5) 0.15(4) 0.20(4) 0.09(3) 0.15(4) 0.08(3)
C99 0.12(2) 0.106(19) 0.087(14) -0.008(13) 0.073(14) -0.020(16)
C100 0.091(14) 0.121(19) 0.047(9) 0.028(11) 0.029(9) -0.002(13)
C101 0.116(17) 0.088(18) 0.096(14) 0.046(13) 0.054(13) 0.017(13)
C102 0.15(2) 0.11(2) 0.085(15) 0.030(14) 0.066(16) 0.036(19)
C103 0.13(2) 0.24(5) 0.065(14) 0.03(2) 0.037(15) -0.03(3)
C104 0.098(18) 0.15(2) 0.056(11) -0.012(13) 0.042(11) -0.052(17)
C105 0.33(6) 0.18(4) 0.085(17) 0.01(2) 0.10(3) -0.11(4)
C106 0.41(7) 0.12(3) 0.22(4) 0.05(3) 0.25(5) 0.09(4)

loop_
_atom_type_symbol
_atom_type_description
_atom_type_scat_dispersion_real
_atom_type_scat_dispersion_imag
_atom_type_scat_source
C C 0.0033 0.0016 'International Tables Vol C Tables 4.2.6.8 and 6.1.1.4'
H H 0.0000 0.0000 'International Tables Vol C Tables 4.2.6.8 and 6.1.1.4'
N N 0.0061 0.0033 'International Tables Vol C Tables 4.2.6.8 and 6.1.1.4'
O O 0.0106 0.0060 'International Tables Vol C Tables 4.2.6.8 and 6.1.1.4'
P P 0.1023 0.0942 'International Tables Vol C Tables 4.2.6.8 and 6.1.1.4'
Pd Pd -0.9988 1.0072 'International Tables Vol C Tables 4.2.6.8 and 6.1.1.4'
Au Au -2.0133 8.8022 'International Tables Vol C Tables 4.2.6.8 and 6.1.1.4'
B B 0.0013 0.0007 'International Tables Vol C Tables 4.2.6.8 and 6.1.1.4'
F F 0.0171 0.0103 'International Tables Vol C Tables 4.2.6.8 and 6.1.1.4'

loop_
_geom_angle_atom_site_label_1
_geom_angle_atom_site_label_2
_geom_angle_atom_site_label_3
_geom_angle
_geom_angle_site_symmetry_1
_geom_angle_site_symmetry_3
_geom_angle_publ_flag
O1 Au1 P1 173.2(3) . . ?
O1 Au1 Pd2 40.3(2) . . ?
P1 Au1 Pd2 140.65(12) . . ?
O1 Au1 Pd1 39.3(2) . . ?
P1 Au1 Pd1 143.65(12) . . ?
Pd2 Au1 Pd1 73.50(3) . . ?
O1 Au1 Pd3 73.5(2) . . ?
P1 Au1 Pd3 113.32(10) . . ?
Pd2 Au1 Pd3 66.11(2) . . ?
Pd1 Au1 Pd3 62.10(2) . . ?
O2 Pd1 O1 93.7(3) . . ?
O2 Pd1 N1 91.3(3) . . ?
O1 Pd1 N1 175.0(4) . . ?
O2 Pd1 N2 171.0(4) . . ?
O1 Pd1 N2 94.4(4) . . ?
N1 Pd1 N2 80.6(4) . . ?
O2 Pd1 Au1 96.5(2) . . ?
O1 Pd1 Au1 40.3(2) . . ?
N1 Pd1 Au1 138.7(2) . . ?
N2 Pd1 Au1 87.2(3) . . ?
O2 Pd1 Pd3 36.7(2) . . ?
O1 Pd1 Pd3 73.1(2) . . ?
N1 Pd1 Pd3 111.1(3) . . ?
N2 Pd1 Pd3 143.9(3) . . ?
Au1 Pd1 Pd3 61.06(2) . . ?
C85 P1 C73 106.2(8) . . ?
C85 P1 C79 102.7(9) . . ?
C73 P1 C79 107.8(9) . . ?
C85 P1 Au1 112.8(6) . . ?
C73 P1 Au1 110.4(6) . . ?
C79 P1 Au1 116.3(6) . . ?
Pd1 O1 Pd2 134.2(5) . . ?
Pd1 O1 Au1 100.3(3) . . ?
Pd2 O1 Au1 99.1(4) . . ?
C1 N1 C5 117.1(10) . . ?
C1 N1 Pd1 128.3(8) . . ?
C5 N1 Pd1 114.1(8) . . ?
N1 C1 C2 124.7(11) . . ?
O1 Pd2 O3 95.5(3) . . ?
O1 Pd2 N3 170.9(4) . . ?
O3 Pd2 N3 93.0(3) . . ?
O1 Pd2 N4 92.6(4) . . ?
O3 Pd2 N4 169.8(4) . . ?
N3 Pd2 N4 79.3(4) . . ?
O1 Pd2 Pd4 82.8(2) . . ?
O3 Pd2 Pd4 40.9(2) . . ?
N3 Pd2 Pd4 105.8(3) . . ?
N4 Pd2 Pd4 134.9(3) . . ?
O1 Pd2 Au1 40.6(2) . . ?
O3 Pd2 Au1 88.5(2) . . ?
N3 Pd2 Au1 136.8(3) . . ?
N4 Pd2 Au1 101.6(3) . . ?
Pd4 Pd2 Au1 103.22(3) . . ?
Pd1 O2 Pd4 118.7(4) . . ?
Pd1 O2 Pd3 108.1(4) . . ?
Pd4 O2 Pd3 92.4(3) . . ?
C14 N2 C10 120.5(10) . . ?
C14 N2 Pd1 115.4(7) . . ?
C10 N2 Pd1 124.1(9) . . ?
C1 C2 C3 120.0(11) . . ?
O3 Pd3 N6 96.6(3) . . ?
O3 Pd3 N5 172.9(4) . . ?
N6 Pd3 N5 80.2(4) . . ?
O3 Pd3 O2 82.1(3) . . ?
N6 Pd3 O2 177.1(4) . . ?
N5 Pd3 O2 100.9(4) . . ?
O3 Pd3 Pd4 43.5(2) . . ?
N6 Pd3 Pd4 134.6(3) . . ?
N5 Pd3 Pd4 136.3(3) . . ?
O2 Pd3 Pd4 43.1(2) . . ?
O3 Pd3 Au1 84.9(2) . . ?
N6 Pd3 Au1 91.5(3) . . ?
N5 Pd3 Au1 101.4(3) . . ?
O2 Pd3 Au1 90.9(2) . . ?
Pd4 Pd3 Au1 102.66(3) . . ?
O3 Pd3 Pd1 88.4(2) . . ?
N6 Pd3 Pd1 147.5(3) . . ?
N5 Pd3 Pd1 97.8(3) . . ?
O2 Pd3 Pd1 35.2(2) . . ?
Pd4 Pd3 Pd1 67.00(3) . . ?
Au1 Pd3 Pd1 56.84(2) . . ?
Pd3 O3 Pd2 118.6(3) . . ?
Pd3 O3 Pd4 93.7(3) . . ?
Pd2 O3 Pd4 98.2(3) . . ?
C19 N3 C23 119.6(11) . . ?
C19 N3 Pd2 125.3(8) . . ?
C23 N3 Pd2 115.1(8) . . ?
C2 C3 C4 115.0(12) . . ?
C2 C3 C6 123.4(11) . . ?
C4 C3 C6 121.5(13) . . ?
O2 Pd4 O3 82.5(3) . . ?
O2 Pd4 N8 168.7(3) . . ?
O3 Pd4 N8 99.5(3) . . ?
O2 Pd4 N7 100.1(4) . . ?
O3 Pd4 N7 172.0(3) . . ?
N8 Pd4 N7 79.5(4) . . ?
O2 Pd4 Pd3 44.4(2) . . ?
O3 Pd4 Pd3 42.7(2) . . ?
N8 Pd4 Pd3 132.3(3) . . ?
N7 Pd4 Pd3 142.3(3) . . ?
O2 Pd4 Pd2 88.5(2) . . ?
O3 Pd4 Pd2 40.89(19) . . ?
N8 Pd4 Pd2 100.4(3) . . ?
N7 Pd4 Pd2 131.3(3) . . ?
Pd3 Pd4 Pd2 70.37(3) . . ?
C28 N4 C32 117.9(10) . . ?
C28 N4 Pd2 127.2(9) . . ?
C32 N4 Pd2 114.4(7) . . ?
C5 C4 C3 121.2(13) . . ?
C37 N5 C41 119.3(12) . . ?
C37 N5 Pd3 126.9(10) . . ?
C41 N5 Pd3 113.2(9) . . ?
C4 C5 N1 121.8(12) . . ?
C4 C5 C14 123.2(12) . . ?
N1 C5 C14 115.1(11) . . ?
C46 N6 C50 117.7(10) . . ?
C46 N6 Pd3 124.5(8) . . ?
C50 N6 Pd3 117.7(8) . . ?
C7 C6 C9 111(3) . . ?
C7 C6 C3 113.2(16) . . ?
C9 C6 C3 113.2(13) . . ?
C7 C6 C8 108(3) . . ?
C9 C6 C8 103(3) . . ?
C3 C6 C8 106.7(15) . . ?
C55 N7 C59 118.3(11) . . ?
C55 N7 Pd4 125.4(9) . . ?
C59 N7 Pd4 115.4(8) . . ?
C64 N8 C68 118.0(12) . . ?
C64 N8 Pd4 123.7(9) . . ?
C68 N8 Pd4 118.1(9) . . ?
F2 B1 F4 111.1(12) . . ?
F2 B1 F1 112.8(13) . . ?
F4 B1 F1 110.6(13) . . ?
F2 B1 F3 104.4(14) . . ?
F4 B1 F3 109.0(12) . . ?
F1 B1 F3 108.6(12) . . ?
F6 B2 F8 112.1(18) . . ?
F6 B2 F5 112.9(17) . . ?
F8 B2 F5 112.5(16) . . ?
F6 B2 F7 106.1(18) . . ?
F8 B2 F7 106.1(14) . . ?
F5 B2 F7 106.4(15) . . ?
F10 B3 F9 111.7(18) . . ?
F10 B3 F12 109(2) . . ?
F9 B3 F12 106(2) . . ?
F10 B3 F11 111.7(16) . . ?
F9 B3 F11 109.5(17) . . ?
F12 B3 F11 109(2) . . ?
C11 C10 N2 117.4(12) . . ?
C12 C11 C10 124.9(12) . . ?
C11 C12 C13 114.5(13) . . ?
C11 C12 C15 124.8(12) . . ?
C13 C12 C15 120.8(13) . . ?
C14 C13 C12 121.0(13) . . ?
N2 C14 C13 121.6(10) . . ?
N2 C14 C5 114.6(11) . . ?
C13 C14 C5 123.7(11) . . ?
C17 C15 C16 112.3(17) . . ?
C17 C15 C12 112.4(13) . . ?
C16 C15 C12 111.3(14) . . ?
C17 C15 C18 109.5(17) . . ?
C16 C15 C18 105.9(15) . . ?
C12 C15 C18 105.0(14) . . ?
N3 C19 C20 122.2(11) . . ?
C21 C20 C19 119.5(11) . . ?
C20 C21 C22 118.0(12) . . ?
C20 C21 C24 120.6(12) . . ?
C22 C21 C24 121.4(11) . . ?
C23 C22 C21 119.5(11) . . ?
N3 C23 C22 120.9(12) . . ?
N3 C23 C32 114.6(11) . . ?
C22 C23 C32 124.5(11) . . ?
C25 C24 C26 110.2(15) . . ?
C25 C24 C27 109.5(14) . . ?
C26 C24 C27 104.6(14) . . ?
C25 C24 C21 114.0(12) . . ?
C26 C24 C21 110.0(14) . . ?
C27 C24 C21 108.0(13) . . ?
N4 C28 C29 124.5(13) . . ?
C28 C29 C30 119.8(13) . . ?
C29 C30 C31 117.1(12) . . ?
C29 C30 C33 121.9(13) . . ?
C31 C30 C33 121.0(15) . . ?
C30 C31 C32 118.7(13) . . ?
N4 C32 C31 121.9(11) . . ?
N4 C32 C23 115.2(10) . . ?
C31 C32 C23 122.9(12) . . ?
C36 C33 C35 112(2) . . ?
C36 C33 C30 113.3(15) . . ?
C35 C33 C30 112.1(14) . . ?
C36 C33 C34 110(2) . . ?
C35 C33 C34 106(2) . . ?
C30 C33 C34 103.3(18) . . ?
N5 C37 C38 123.9(13) . . ?
C37 C38 C39 118.6(13) . . ?
C40 C39 C38 118.2(12) . . ?
C40 C39 C42 122.5(14) . . ?
C38 C39 C42 119.2(14) . . ?
C39 C40 C41 120.1(12) . . ?
N5 C41 C40 119.9(12) . . ?
N5 C41 C50 116.7(10) . . ?
C40 C41 C50 123.4(11) . . ?
C45 C42 C44 117(3) . . ?
C45 C42 C43 108(3) . . ?
C44 C42 C43 102(3) . . ?
C45 C42 C39 111.0(16) . . ?
C44 C42 C39 111.7(16) . . ?
C43 C42 C39 106.6(16) . . ?
N6 C46 C47 122.6(11) . . ?
C48 C47 C46 119.8(13) . . ?
C47 C48 C49 117.9(12) . . ?
C47 C48 C51 121.9(13) . . ?
C49 C48 C51 120.2(12) . . ?
C50 C49 C48 119.8(12) . . ?
N6 C50 C49 122.0(12) . . ?
N6 C50 C41 111.3(10) . . ?
C49 C50 C41 126.6(11) . . ?
C53 C51 C54 109.1(16) . . ?
C53 C51 C52 114.4(16) . . ?
C54 C51 C52 106.9(17) . . ?
C53 C51 C48 109.1(15) . . ?
C54 C51 C48 107.4(14) . . ?
C52 C51 C48 109.8(12) . . ?
N7 C55 C56 123.0(13) . . ?
C55 C56 C57 119.7(15) . . ?
C58 C57 C56 117.3(14) . . ?
C58 C57 C60 122.0(16) . . ?
C56 C57 C60 120.7(16) . . ?
C57 C58 C59 119.5(13) . . ?
N7 C59 C58 122.1(12) . . ?
N7 C59 C68 115.3(10) . . ?
C58 C59 C68 122.5(11) . . ?
C61 C60 C62 115(3) . . ?
C61 C60 C57 114.3(18) . . ?
C62 C60 C57 110.5(19) . . ?
C61 C60 C63 104(3) . . ?
C62 C60 C63 107(3) . . ?
C57 C60 C63 104(2) . . ?
N8 C64 C65 121.0(12) . . ?
C64 C65 C66 123.1(14) . . ?
C65 C66 C67 113.1(12) . . ?
C65 C66 C69 123.3(13) . . ?
C67 C66 C69 123.5(12) . . ?
C68 C67 C66 120.4(12) . . ?
C67 C68 N8 123.9(13) . . ?
C67 C68 C59 123.7(11) . . ?
N8 C68 C59 111.0(11) . . ?
C70 C69 C66 115.8(15) . . ?
C70 C69 C71 99(2) . . ?
C66 C69 C71 107.8(14) . . ?
C70 C69 C72 107(2) . . ?
C66 C69 C72 113.1(15) . . ?
C71 C69 C72 113(3) . . ?
C78 C73 C74 124(2) . . ?
C78 C73 P1 118.0(12) . . ?
C74 C73 P1 117.9(17) . . ?
C75 C74 C73 116(3) . . ?
C76 C75 C74 122(3) . . ?
C75 C76 C77 128(3) . . ?
C78 C77 C76 111(3) . . ?
C73 C78 C77 119(2) . . ?
C84 C79 C80 119.2(17) . . ?
C84 C79 P1 122.6(16) . . ?
C80 C79 P1 118.0(15) . . ?
C81 C80 C79 124(2) . . ?
C80 C81 C82 117(2) . . ?
C83 C82 C81 119(2) . . ?
C82 C83 C84 122(2) . . ?
C79 C84 C83 119(2) . . ?
C90 C85 C86 122.7(16) . . ?
C90 C85 P1 122.0(13) . . ?
C86 C85 P1 115.2(14) . . ?
C85 C86 C87 118.4(16) . . ?
C88 C87 C86 120.7(18) . . ?
C87 C88 C89 123.3(19) . . ?
C88 C89 C90 116(2) . . ?
C85 C90 C89 118.4(18) . . ?
C92 C91 C96 127(3) . . ?
C92 C91 C97 113(3) . . ?
C96 C91 C97 120(3) . . ?
C91 C92 C93 117(3) . . ?
C92 C93 C94 120(3) . . ?
C95 C94 C98 122(3) . . ?
C95 C94 C93 117(3) . . ?
C98 C94 C93 120(3) . . ?
C96 C95 C94 122(3) . . ?
C95 C96 C91 117(3) . . ?
C104 C99 C100 121(3) . . ?
C104 C99 C105 122(3) . . ?
C100 C99 C105 118(3) . . ?
C99 C100 C101 122(2) . . ?
C102 C101 C100 113(3) . . ?
C101 C102 C103 123(3) . . ?
C101 C102 C106 119(3) . . ?
C103 C102 C106 118(4) . . ?
C104 C103 C102 118(3) . . ?
C99 C104 C103 122(3) . . ?
C137 C132 C133 118.2 . . ?
C137 C132 C138 120.2 . . ?
C133 C132 C138 121.6 . . ?
C134 C133 C132 120.9 . . ?
C133 C134 C135 120.9 . . ?
C136 C135 C134 118.2 . . ?
C136 C135 C139 120.2 . . ?
C134 C135 C139 121.6 . . ?
C137 C136 C135 120.9 . . ?
C136 C137 C132 120.9 . . ?

loop_
_geom_bond_atom_site_label_1
_geom_bond_atom_site_label_2
_geom_bond_distance
_geom_bond_site_symmetry_2
_geom_bond_publ_flag
Au1 O1 2.020(7) . ?
Au1 P1 2.210(4) . ?
Au1 Pd2 3.0647(10) . ?
Au1 Pd1 3.0712(11) . ?
Au1 Pd3 3.2107(11) . ?
Pd1 O2 1.968(8) . ?
Pd1 O1 1.979(8) . ?
Pd1 N1 2.018(9) . ?
Pd1 N2 2.039(10) . ?
Pd1 Pd3 3.2425(12) . ?
P1 C85 1.817(18) . ?
P1 C73 1.852(19) . ?
P1 C79 1.867(15) . ?
O1 Pd2 2.006(9) . ?
N1 C1 1.295(15) . ?
N1 C5 1.391(16) . ?
C1 C2 1.388(18) . ?
Pd2 O3 2.007(7) . ?
Pd2 N3 2.014(10) . ?
Pd2 N4 2.042(9) . ?
Pd2 Pd4 3.0340(13) . ?
O2 Pd4 1.990(8) . ?
O2 Pd3 2.036(8) . ?
N2 C14 1.352(16) . ?
N2 C10 1.393(16) . ?
C2 C3 1.409(19) . ?
Pd3 O3 1.977(8) . ?
Pd3 N6 1.991(10) . ?
Pd3 N5 2.027(12) . ?
Pd3 Pd4 2.9072(13) . ?
O3 Pd4 2.007(8) . ?
N3 C19 1.339(16) . ?
N3 C23 1.346(16) . ?
C3 C4 1.409(17) . ?
C3 C6 1.523(19) . ?
Pd4 N8 2.033(11) . ?
Pd4 N7 2.038(10) . ?
N4 C28 1.319(15) . ?
N4 C32 1.325(17) . ?
C4 C5 1.37(2) . ?
N5 C37 1.324(17) . ?
N5 C41 1.373(16) . ?
C5 C14 1.468(17) . ?
N6 C46 1.341(15) . ?
N6 C50 1.367(15) . ?
C6 C7 1.44(3) . ?
C6 C9 1.46(3) . ?
C6 C8 1.53(3) . ?
N7 C55 1.327(18) . ?
N7 C59 1.329(16) . ?
N8 C64 1.318(15) . ?
N8 C68 1.332(14) . ?
B1 F2 1.345(18) . ?
B1 F4 1.348(16) . ?
B1 F1 1.360(17) . ?
B1 F3 1.392(18) . ?
B2 F6 1.32(2) . ?
B2 F8 1.338(18) . ?
B2 F5 1.352(18) . ?
B2 F7 1.398(19) . ?
B3 F10 1.326(19) . ?
B3 F9 1.35(2) . ?
B3 F12 1.35(2) . ?
B3 F11 1.38(2) . ?
C10 C11 1.394(19) . ?
C11 C12 1.39(2) . ?
C12 C13 1.436(18) . ?
C12 C15 1.52(2) . ?
C13 C14 1.379(18) . ?
C15 C17 1.44(2) . ?
C15 C16 1.47(2) . ?
C15 C18 1.57(3) . ?
C19 C20 1.411(19) . ?
C20 C21 1.367(17) . ?
C21 C22 1.428(19) . ?
C21 C24 1.54(2) . ?
C22 C23 1.402(19) . ?
C23 C32 1.464(18) . ?
C24 C25 1.50(2) . ?
C24 C26 1.50(2) . ?
C24 C27 1.52(2) . ?
C28 C29 1.366(17) . ?
C29 C30 1.37(2) . ?
C30 C31 1.41(2) . ?
C30 C33 1.513(19) . ?
C31 C32 1.417(17) . ?
C33 C36 1.44(3) . ?
C33 C35 1.47(2) . ?
C33 C34 1.60(4) . ?
C37 C38 1.386(19) . ?
C38 C39 1.40(2) . ?
C39 C40 1.396(19) . ?
C39 C42 1.528(19) . ?
C40 C41 1.414(17) . ?
C41 C50 1.464(18) . ?
C42 C45 1.36(3) . ?
C42 C44 1.49(4) . ?
C42 C43 1.49(3) . ?
C46 C47 1.390(19) . ?
C47 C48 1.381(19) . ?
C48 C49 1.39(2) . ?
C48 C51 1.558(19) . ?
C49 C50 1.384(18) . ?
C51 C53 1.43(2) . ?
C51 C54 1.48(3) . ?
C51 C52 1.52(3) . ?
C55 C56 1.36(2) . ?
C56 C57 1.39(2) . ?
C57 C58 1.37(2) . ?
C57 C60 1.55(2) . ?
C58 C59 1.392(19) . ?
C59 C68 1.554(19) . ?
C60 C61 1.37(3) . ?
C60 C62 1.46(4) . ?
C60 C63 1.69(5) . ?
C64 C65 1.334(18) . ?
C65 C66 1.40(2) . ?
C66 C67 1.411(19) . ?
C66 C69 1.50(2) . ?
C67 C68 1.314(18) . ?
C69 C70 1.45(3) . ?
C69 C71 1.52(3) . ?
C69 C72 1.52(3) . ?
C73 C78 1.33(3) . ?
C73 C74 1.42(3) . ?
C74 C75 1.38(4) . ?
C75 C76 1.17(4) . ?
C76 C77 1.51(5) . ?
C77 C78 1.43(3) . ?
C79 C84 1.34(2) . ?
C79 C80 1.36(3) . ?
C80 C81 1.30(3) . ?
C81 C82 1.45(4) . ?
C82 C83 1.32(4) . ?
C83 C84 1.37(3) . ?
C85 C90 1.38(3) . ?
C85 C86 1.40(2) . ?
C86 C87 1.42(2) . ?
C87 C88 1.31(3) . ?
C88 C89 1.44(4) . ?
C89 C90 1.46(3) . ?
C91 C92 1.30(4) . ?
C91 C96 1.40(3) . ?
C91 C97 1.56(5) . ?
C92 C93 1.38(5) . ?
C93 C94 1.47(4) . ?
C98 C94 1.43(5) . ?
C94 C95 1.40(4) . ?
C95 C96 1.32(4) . ?
C99 C104 1.31(4) . ?
C99 C100 1.37(3) . ?
C99 C105 1.48(5) . ?
C100 C101 1.43(3) . ?
C101 C102 1.39(3) . ?
C102 C103 1.41(4) . ?
C102 C106 1.57(4) . ?
C103 C104 1.35(5) . ?
C200 C201 1.80(7) . ?
C205 C207 2.16(8) . ?
C132 C137 1.3989 . ?
C132 C133 1.3989 . ?
C132 C138 1.5084 . ?
C133 C134 1.3967 . ?
C134 C135 1.3991 . ?
C135 C136 1.3988 . ?
C135 C139 1.5083 . ?
C136 C137 1.3964 . ?
